data_2229026
loop_
_publ_author_name
'Dutkiewicz, Grzegorz'
'Narayana, B.'
'Veena, K.'
'Yathirajan, H. S.'
'Kubicki, Maciej'

_publ_section_title
;
 (1<i>RS</i>,6<i>SR</i>)-Ethyl
 4-(4-chlorophenyl)-6-(4-fluorophenyl)-2-oxocyclohex-3-ene-1-carboxylate
 toluene hemisolvate
;
_journal_coeditor_code DN2647
_journal_issue 2
_journal_name_full 'Acta Crystallographica Section E'
_journal_page_first o334
_journal_page_last o335
_journal_paper_doi 10.1107/S1600536811000158
_journal_volume 67
_journal_year 2011
_chemical_formula_iupac 'C21 H18 Cl F O3, 0.5C7 H8'
_chemical_formula_moiety 'C21 H18 Cl F O3, 0.5(C7 H8)'
_chemical_formula_sum 'C24.5 H22 Cl F O3'
_chemical_formula_weight 418.87
_chemical_name_systematic
;
(1<i>RS</i>,6<i>SR</i>)-Ethyl
4-(4-chlorophenyl)-6-(4-fluorophenyl)-2-oxocyclohex-3-ene-1-carboxylate
toluene hemisolvate
;
_space_group_IT_number 2
_symmetry_cell_setting triclinic
_symmetry_space_group_name_Hall '-P 1'
_symmetry_space_group_name_H-M 'P -1'
_atom_sites_solution_hydrogens geom
_atom_sites_solution_primary direct
_atom_sites_solution_secondary difmap
_audit_creation_method SHELXL-97
_cell_angle_alpha 69.42(2)
_cell_angle_beta 86.58(2)
_cell_angle_gamma 70.98(2)
_cell_formula_units_Z 2
_cell_length_a 7.572(2)
_cell_length_b 11.259(3)
_cell_length_c 13.362(3)
_cell_measurement_reflns_used 4263
_cell_measurement_temperature 100.0(10)
_cell_measurement_theta_max 28.1556
_cell_measurement_theta_min 2.9108
_cell_volume 1006.3(5)
_computing_cell_refinement 'CrysAlis PRO (Oxford Diffraction, 2009)'
_computing_data_collection 'CrysAlis PRO (Oxford Diffraction, 2009)'
_computing_data_reduction 'CrysAlis PRO (Oxford Diffraction, 2009)'
_computing_molecular_graphics 'SHELXTL (Sheldrick, 2008)'
_computing_publication_material 'SHELXL97 (Sheldrick, 2008)'
_computing_structure_refinement 'SHELXL97 (Sheldrick, 2008)'
_computing_structure_solution 'SIR92 (Altomare <i>et al.</i>, 1993)'
_diffrn_ambient_temperature 100(2)
_diffrn_detector_area_resol_mean 16.1544
_diffrn_measured_fraction_theta_full 0.998
_diffrn_measured_fraction_theta_max 0.840
_diffrn_measurement_device_type 'Oxford Diffraction Xcalibur Eos'
_diffrn_measurement_method \w
_diffrn_radiation_monochromator graphite
_diffrn_radiation_source 'Enhance (Mo) X-ray Source'
_diffrn_radiation_type MoK\a
_diffrn_radiation_wavelength 0.71073
_diffrn_reflns_av_R_equivalents 0.0299
_diffrn_reflns_av_sigmaI/netI 0.0810
_diffrn_reflns_limit_h_max 10
_diffrn_reflns_limit_h_min -9
_diffrn_reflns_limit_k_max 14
_diffrn_reflns_limit_k_min -14
_diffrn_reflns_limit_l_max 12
_diffrn_reflns_limit_l_min -17
_diffrn_reflns_number 8414
_diffrn_reflns_theta_full 25.00
_diffrn_reflns_theta_max 28.23
_diffrn_reflns_theta_min 2.92
_exptl_absorpt_coefficient_mu 0.223
_exptl_absorpt_correction_T_max 1.00000
_exptl_absorpt_correction_T_min 0.98996
_exptl_absorpt_correction_type multi-scan
_exptl_absorpt_process_details
;
(CrysAlis PRO; Oxford Diffraction, 2009)
;
_exptl_crystal_colour colourless
_exptl_crystal_density_diffrn 1.382
_exptl_crystal_density_method 'not measured'
_exptl_crystal_description plate
_exptl_crystal_F_000 438
_exptl_crystal_size_max 0.3
_exptl_crystal_size_mid 0.25
_exptl_crystal_size_min 0.1
_refine_diff_density_max 0.237
_refine_diff_density_min -0.278
_refine_ls_extinction_method none
_refine_ls_goodness_of_fit_ref 1.021
_refine_ls_hydrogen_treatment mixed
_refine_ls_matrix_type full
_refine_ls_number_parameters 341
_refine_ls_number_reflns 4154
_refine_ls_number_restraints 0
_refine_ls_restrained_S_all 1.021
_refine_ls_R_factor_all 0.0818
_refine_ls_R_factor_gt 0.0423
_refine_ls_shift/su_max 0.000
_refine_ls_shift/su_mean 0.000
_refine_ls_structure_factor_coef Fsqd
_refine_ls_weighting_details 'calc w=1/[\s^2^(Fo^2^)+(0.0320P)^2^] where P=(Fo^2^+2Fc^2^)/3'
_refine_ls_weighting_scheme calc
_refine_ls_wR_factor_gt 0.0800
_refine_ls_wR_factor_ref 0.0849
_reflns_number_gt 2567
_reflns_number_total 4154
_reflns_threshold_expression >2sigma(I)
_cod_data_source_file dn2647.cif
_cod_data_source_block I
_cod_original_cell_volume 1006.3(4)
_cod_original_formula_sum 'C24.5 H22 Cl1 F1 O3'
_cod_database_code 2229026
_cod_database_fobs_code 2229026

loop_
_symmetry_equiv_pos_as_xyz
'x, y, z'
'-x, -y, -z'

loop_
_atom_site_type_symbol
_atom_site_label
_atom_site_fract_x
_atom_site_fract_y
_atom_site_fract_z
_atom_site_U_iso_or_equiv
_atom_site_adp_type
_atom_site_calc_flag
_atom_site_refinement_flags
_atom_site_occupancy
_atom_site_disorder_assembly
_atom_site_disorder_group
C C1 0.6617(3) 0.3346(2) 0.63392(17) 0.0170(5) Uani d . 1 . .
H H1 0.553(3) 0.4099(19) 0.5898(14) 0.014(5) Uiso d . 1 . .
C C11 0.8347(3) 0.3354(2) 0.57104(17) 0.0174(5) Uani d . 1 . .
O O12 0.98805(19) 0.25572(14) 0.60237(11) 0.0245(4) Uani d . 1 . .
O O13 0.79236(18) 0.43431(14) 0.47543(11) 0.0194(3) Uani d . 1 . .
C C14 0.9412(3) 0.4356(3) 0.40032(19) 0.0251(5) Uani d . 1 . .
H H141 0.921(3) 0.529(2) 0.3592(17) 0.032(6) Uiso d . 1 . .
H H142 1.060(3) 0.398(2) 0.4422(15) 0.020(5) Uiso d . 1 . .
C C15 0.9245(4) 0.3639(4) 0.3282(2) 0.0443(8) Uani d . 1 . .
H H151 1.031(3) 0.364(2) 0.2731(19) 0.047(7) Uiso d . 1 . .
H H152 0.939(3) 0.267(3) 0.369(2) 0.052(9) Uiso d . 1 . .
H H153 0.812(4) 0.395(3) 0.290(2) 0.063(9) Uiso d . 1 . .
C C2 0.6800(3) 0.3601(2) 0.73669(16) 0.0173(5) Uani d . 1 . .
O O2 0.77611(19) 0.42695(14) 0.74167(11) 0.0235(4) Uani d . 1 . .
C C3 0.5696(3) 0.3083(2) 0.82386(17) 0.0175(5) Uani d . 1 . .
H H3 0.577(3) 0.3302(19) 0.8831(15) 0.017(5) Uiso d . 1 . .
C C4 0.4587(3) 0.23905(19) 0.81810(15) 0.0155(5) Uani d . 1 . .
C C41 0.3380(3) 0.19687(19) 0.90529(16) 0.0166(5) Uani d . 1 . .
C C42 0.1667(3) 0.1872(2) 0.88281(18) 0.0218(5) Uani d . 1 . .
H H42 0.132(3) 0.2043(19) 0.8152(15) 0.012(5) Uiso d . 1 . .
C C43 0.0493(3) 0.1525(2) 0.96266(17) 0.0255(6) Uani d . 1 . .
H H43 -0.066(3) 0.150(2) 0.9474(17) 0.042(7) Uiso d . 1 . .
C C44 0.1033(3) 0.1251(2) 1.06689(17) 0.0223(5) Uani d . 1 . .
Cl Cl44 -0.04482(8) 0.08177(6) 1.16805(4) 0.03293(18) Uani d . 1 . .
C C45 0.2740(3) 0.1303(2) 1.09298(18) 0.0203(5) Uani d . 1 . .
H H45 0.311(3) 0.110(2) 1.1647(16) 0.021(6) Uiso d . 1 . .
C C46 0.3900(3) 0.1664(2) 1.01258(17) 0.0187(5) Uani d . 1 . .
H H46 0.511(3) 0.1664(19) 1.0331(14) 0.020(5) Uiso d . 1 . .
C C5 0.4500(3) 0.2036(2) 0.71992(17) 0.0168(5) Uani d . 1 . .
H H51 0.339(3) 0.2683(19) 0.6691(15) 0.017(5) Uiso d . 1 . .
H H52 0.439(3) 0.118(2) 0.7395(15) 0.016(5) Uiso d . 1 . .
C C6 0.6248(3) 0.2016(2) 0.65685(17) 0.0180(5) Uani d . 1 . .
H H6 0.734(3) 0.1305(19) 0.7046(15) 0.017(5) Uiso d . 1 . .
C C61 0.6118(3) 0.1733(2) 0.55508(16) 0.0159(5) Uani d . 1 . .
C C62 0.4812(3) 0.2627(2) 0.47154(17) 0.0192(5) Uani d . 1 . .
H H62 0.397(3) 0.344(2) 0.4785(14) 0.016(5) Uiso d . 1 . .
C C63 0.4697(3) 0.2382(2) 0.37815(18) 0.0214(5) Uani d . 1 . .
H H63 0.381(3) 0.301(2) 0.3201(16) 0.027(6) Uiso d . 1 . .
C C64 0.5913(3) 0.1206(2) 0.37091(16) 0.0191(5) Uani d . 1 . .
F F64 0.57885(17) 0.09459(12) 0.27937(9) 0.0284(3) Uani d . 1 . .
C C65 0.7231(3) 0.0291(2) 0.45003(17) 0.0205(5) Uani d . 1 . .
H H65 0.803(3) -0.050(2) 0.4421(15) 0.018(6) Uiso d . 1 . .
C C66 0.7323(3) 0.0571(2) 0.54264(17) 0.0184(5) Uani d . 1 . .
H H66 0.821(3) -0.0050(19) 0.5957(15) 0.011(5) Uiso d . 1 . .
C C1A 0.6922(4) 0.4700(3) 1.0220(2) 0.0570(8) Uani d . 1 . .
H H1A 0.8218 0.4493 1.0377 0.068 Uiso calc PR 0.50 A 1
C C11A 0.8853(4) 0.4547(3) 1.0355(2) 0.0601(17) Uani d PR 0.50 A 2
H H11A 0.9479 0.4489 0.9703 0.072 Uiso calc PR 0.50 A 2
H H11B 0.9449 0.3725 1.0962 0.072 Uiso calc PR 0.50 A 2
H H11C 0.8954 0.5322 1.0494 0.072 Uiso calc PR 0.50 A 2
C C2A 0.6030(5) 0.5692(3) 0.9267(3) 0.0566(8) Uani d . 1 A .
H H2A 0.6723 0.6166 0.8762 0.068 Uiso calc R 1 . .
C C3A 0.4143(5) 0.5989(3) 0.9052(2) 0.0561(8) Uani d . 1 . .
H H3A 0.3552 0.6673 0.8400 0.067 Uiso calc R 1 A .

loop_
_atom_site_aniso_label
_atom_site_aniso_U_11
_atom_site_aniso_U_22
_atom_site_aniso_U_33
_atom_site_aniso_U_12
_atom_site_aniso_U_13
_atom_site_aniso_U_23
C1 0.0164(11) 0.0172(12) 0.0182(12) -0.0066(10) 0.0027(9) -0.0063(10)
C11 0.0206(12) 0.0163(12) 0.0215(13) -0.0096(11) 0.0015(10) -0.0108(11)
O12 0.0191(8) 0.0237(9) 0.0271(9) -0.0028(7) 0.0009(7) -0.0084(7)
O13 0.0156(8) 0.0206(8) 0.0203(8) -0.0064(7) 0.0050(6) -0.0051(7)
C14 0.0183(12) 0.0311(15) 0.0233(14) -0.0107(12) 0.0081(10) -0.0052(12)
C15 0.0387(18) 0.075(3) 0.0380(18) -0.0286(18) 0.0177(14) -0.0350(18)
C2 0.0142(11) 0.0149(11) 0.0219(12) -0.0038(10) -0.0005(9) -0.0059(10)
O2 0.0249(8) 0.0262(9) 0.0277(9) -0.0157(8) 0.0064(7) -0.0135(7)
C3 0.0190(11) 0.0180(12) 0.0177(12) -0.0063(10) 0.0017(9) -0.0085(10)
C4 0.0143(11) 0.0127(11) 0.0176(12) -0.0032(9) 0.0007(9) -0.0040(9)
C41 0.0160(11) 0.0128(11) 0.0185(12) -0.0023(10) 0.0020(9) -0.0050(10)
C42 0.0217(12) 0.0268(13) 0.0148(13) -0.0088(11) -0.0009(10) -0.0035(11)
C43 0.0144(12) 0.0354(15) 0.0234(14) -0.0099(11) 0.0011(10) -0.0048(12)
C44 0.0220(12) 0.0228(13) 0.0207(13) -0.0081(10) 0.0068(10) -0.0061(11)
Cl44 0.0256(3) 0.0469(4) 0.0230(3) -0.0148(3) 0.0094(2) -0.0070(3)
C45 0.0239(12) 0.0205(13) 0.0146(13) -0.0051(10) 0.0001(10) -0.0059(10)
C46 0.0184(12) 0.0173(12) 0.0218(13) -0.0068(10) -0.0006(10) -0.0073(10)
C5 0.0179(12) 0.0165(12) 0.0173(12) -0.0081(10) 0.0019(9) -0.0053(10)
C6 0.0167(11) 0.0194(12) 0.0209(12) -0.0073(10) 0.0017(9) -0.0095(10)
C61 0.0149(11) 0.0176(12) 0.0187(12) -0.0103(10) 0.0050(9) -0.0065(10)
C62 0.0161(11) 0.0180(12) 0.0269(13) -0.0075(10) 0.0051(9) -0.0107(11)
C63 0.0178(12) 0.0243(13) 0.0216(13) -0.0080(11) -0.0005(10) -0.0063(11)
C64 0.0227(12) 0.0293(13) 0.0160(12) -0.0183(11) 0.0084(9) -0.0128(10)
F64 0.0349(8) 0.0383(8) 0.0244(7) -0.0190(7) 0.0084(6) -0.0202(6)
C65 0.0184(12) 0.0182(12) 0.0285(14) -0.0083(11) 0.0100(10) -0.0118(11)
C66 0.0162(11) 0.0167(12) 0.0190(12) -0.0049(10) 0.0000(9) -0.0028(10)
C1A 0.061(2) 0.064(2) 0.065(2) -0.0231(19) 0.0106(18) -0.043(2)
C11A 0.052(4) 0.060(4) 0.071(4) -0.007(3) -0.001(3) -0.035(4)
C2A 0.065(2) 0.060(2) 0.061(2) -0.0264(19) 0.0088(18) -0.0355(19)
C3A 0.073(2) 0.052(2) 0.055(2) -0.0239(19) 0.0092(17) -0.0289(17)

loop_
_atom_type_symbol
_atom_type_description
_atom_type_scat_dispersion_real
_atom_type_scat_dispersion_imag
_atom_type_scat_source
C C 0.0033 0.0016 'International Tables Vol C Tables 4.2.6.8 and 6.1.1.4'
H H 0.0000 0.0000 'International Tables Vol C Tables 4.2.6.8 and 6.1.1.4'
O O 0.0106 0.0060 'International Tables Vol C Tables 4.2.6.8 and 6.1.1.4'
F F 0.0171 0.0103 'International Tables Vol C Tables 4.2.6.8 and 6.1.1.4'
Cl Cl 0.1484 0.1585 'International Tables Vol C Tables 4.2.6.8 and 6.1.1.4'

loop_
_geom_angle_atom_site_label_1
_geom_angle_atom_site_label_2
_geom_angle_atom_site_label_3
_geom_angle_site_symmetry_1
_geom_angle_site_symmetry_3
_geom_angle
_geom_angle_publ_flag
C11 C1 C2 . . 111.06(17) ?
C11 C1 C6 . . 110.02(17) ?
C2 C1 C6 . . 111.44(17) ?
C11 C1 H1 . . 108.1(10) ?
C2 C1 H1 . . 107.0(10) ?
C6 C1 H1 . . 109.1(10) ?
O12 C11 O13 . . 124.93(18) ?
O12 C11 C1 . . 124.19(19) ?
O13 C11 C1 . . 110.86(17) ?
C11 O13 C14 . . 116.65(16) ?
O13 C14 C15 . . 109.77(18) ?
O13 C14 H141 . . 105.4(12) ?
C15 C14 H141 . . 110.0(13) ?
O13 C14 H142 . . 107.7(11) ?
C15 C14 H142 . . 114.2(12) ?
H141 C14 H142 . . 109.3(17) ?
C14 C15 H151 . . 110.8(12) ?
C14 C15 H152 . . 111.7(15) ?
H151 C15 H152 . . 106.4(19) ?
C14 C15 H153 . . 116.4(17) ?
H151 C15 H153 . . 108(2) ?
H152 C15 H153 . . 103(2) ?
O2 C2 C3 . . 123.01(19) ?
O2 C2 C1 . . 120.32(18) ?
C3 C2 C1 . . 116.57(18) ?
C4 C3 C2 . . 123.6(2) ?
C4 C3 H3 . . 121.6(12) ?
C2 C3 H3 . . 114.7(12) ?
C3 C4 C41 . . 122.00(18) ?
C3 C4 C5 . . 120.58(18) ?
C41 C4 C5 . . 117.40(17) ?
C42 C41 C46 . . 117.75(18) ?
C42 C41 C4 . . 120.68(18) ?
C46 C41 C4 . . 121.57(18) ?
C43 C42 C41 . . 121.5(2) ?
C43 C42 H42 . . 119.0(12) ?
C41 C42 H42 . . 119.5(12) ?
C44 C43 C42 . . 119.3(2) ?
C44 C43 H43 . . 119.2(14) ?
C42 C43 H43 . . 121.4(14) ?
C43 C44 C45 . . 121.08(19) ?
C43 C44 Cl44 . . 119.46(16) ?
C45 C44 Cl44 . . 119.46(17) ?
C46 C45 C44 . . 119.4(2) ?
C46 C45 H45 . . 119.9(12) ?
C44 C45 H45 . . 120.7(12) ?
C45 C46 C41 . . 121.0(2) ?
C45 C46 H46 . . 117.9(11) ?
C41 C46 H46 . . 121.1(11) ?
C4 C5 C6 . . 112.59(17) ?
C4 C5 H51 . . 112.3(11) ?
C6 C5 H51 . . 107.3(10) ?
C4 C5 H52 . . 110.4(12) ?
C6 C5 H52 . . 107.0(11) ?
H51 C5 H52 . . 107.0(15) ?
C61 C6 C5 . . 112.59(17) ?
C61 C6 C1 . . 111.90(17) ?
C5 C6 C1 . . 108.92(17) ?
C61 C6 H6 . . 109.7(11) ?
C5 C6 H6 . . 107.8(10) ?
C1 C6 H6 . . 105.6(10) ?
C66 C61 C62 . . 118.12(19) ?
C66 C61 C6 . . 120.58(19) ?
C62 C61 C6 . . 121.30(19) ?
C63 C62 C61 . . 121.6(2) ?
C63 C62 H62 . . 119.0(11) ?
C61 C62 H62 . . 119.4(11) ?
C64 C63 C62 . . 117.7(2) ?
C64 C63 H63 . . 121.0(12) ?
C62 C63 H63 . . 121.4(12) ?
C65 C64 F64 . . 118.58(19) ?
C65 C64 C63 . . 123.4(2) ?
F64 C64 C63 . . 118.0(2) ?
C64 C65 C66 . . 117.6(2) ?
C64 C65 H65 . . 120.7(12) ?
C66 C65 H65 . . 121.6(12) ?
C61 C66 C65 . . 121.6(2) ?
C61 C66 H66 . . 121.2(12) ?
C65 C66 H66 . . 117.2(12) ?
C2A C1A C3A . 2_667 118.4(3) ?
C2A C1A C11A . . 114.00(18) ?
C3A C1A C11A 2_667 . 127.52(19) ?
C2A C1A H1A . . 120.8 ?
C3A C1A H1A 2_667 . 120.8 ?
C1A C11A H11A . . 109.5 ?
C1A C11A H11B . . 109.5 ?
H11A C11A H11B . . 109.5 ?
C1A C11A H11C . . 109.5 ?
H11A C11A H11C . . 109.5 ?
H11B C11A H11C . . 109.5 ?
C3A C2A C1A . . 120.3(3) ?
C3A C2A H2A . . 119.9 ?
C1A C2A H2A . . 119.9 ?
C2A C3A C1A . 2_667 121.3(3) ?
C2A C3A H3A . . 119.4 ?
C1A C3A H3A 2_667 . 119.4 ?

loop_
_geom_bond_atom_site_label_1
_geom_bond_atom_site_label_2
_geom_bond_site_symmetry_2
_geom_bond_distance
_geom_bond_publ_flag
C1 C11 . 1.514(3) ?
C1 C2 . 1.520(3) ?
C1 C6 . 1.534(3) ?
C1 H1 . 0.996(19) ?
C11 O12 . 1.202(2) ?
C11 O13 . 1.338(2) ?
O13 C14 . 1.464(2) ?
C14 C15 . 1.491(3) ?
C14 H141 . 0.97(2) ?
C14 H142 . 0.98(2) ?
C15 H151 . 1.06(2) ?
C15 H152 . 1.01(3) ?
C15 H153 . 0.91(3) ?
C2 O2 . 1.225(2) ?
C2 C3 . 1.456(3) ?
C3 C4 . 1.340(3) ?
C3 H3 . 0.918(19) ?
C4 C41 . 1.478(3) ?
C4 C5 . 1.510(3) ?
C41 C42 . 1.395(3) ?
C41 C46 . 1.401(3) ?
C42 C43 . 1.379(3) ?
C42 H42 . 0.892(18) ?
C43 C44 . 1.373(3) ?
C43 H43 . 0.92(2) ?
C44 C45 . 1.383(3) ?
C44 Cl44 . 1.742(2) ?
C45 C46 . 1.380(3) ?
C45 H45 . 0.94(2) ?
C46 H46 . 0.973(19) ?
C5 C6 . 1.524(3) ?
C5 H51 . 1.01(2) ?
C5 H52 . 0.938(19) ?
C6 C61 . 1.517(3) ?
C6 H6 . 1.003(19) ?
C61 C66 . 1.389(3) ?
C61 C62 . 1.390(3) ?
C62 C63 . 1.383(3) ?
C62 H62 . 0.96(2) ?
C63 C64 . 1.377(3) ?
C63 H63 . 0.96(2) ?
C64 C65 . 1.366(3) ?
C64 F64 . 1.369(2) ?
C65 C66 . 1.391(3) ?
C65 H65 . 0.94(2) ?
C66 H66 . 0.921(19) ?
C1A C2A . 1.392(4) ?
C1A C3A 2_667 1.408(4) ?
C1A C11A . 1.4305 ?
C1A H1A . 0.9500 ?
C11A H11A . 0.9800 ?
C11A H11B . 0.9800 ?
C11A H11C . 0.9800 ?
C2A C3A . 1.381(4) ?
C2A H2A . 0.9500 ?
C3A C1A 2_667 1.408(4) ?
C3A H3A . 0.9500 ?

loop_
_geom_hbond_atom_site_label_D
_geom_hbond_atom_site_label_H
_geom_hbond_atom_site_label_A
_geom_hbond_site_symmetry_A
_geom_hbond_distance_DH
_geom_hbond_distance_HA
_geom_hbond_distance_DA
_geom_hbond_angle_DHA
C45 H45 F64 1_556 0.94(2) 2.54(2) 3.327(3) 141.6(15)
C5 H52 F64 2_656 0.938(19) 2.54(2) 3.432(3) 159.3(15)
C6 H6 Cl44 2_657 1.003(19) 2.84(2) 3.846(3) 176.3(14)
C65 H65 O12 2_756 0.94(2) 2.59(2) 3.519(3) 173.6(16)
C3 H3 Cg . 0.918(19) 2.78(2) 3.627(3) 155.0(17)
C3 H3 Cg 2_667 0.918(19) 2.78(2) 3.627(3) 155.0(17)

loop_
_geom_torsion_atom_site_label_1
_geom_torsion_atom_site_label_2
_geom_torsion_atom_site_label_3
_geom_torsion_atom_site_label_4
_geom_torsion_site_symmetry_1
_geom_torsion_site_symmetry_2
_geom_torsion_site_symmetry_3
_geom_torsion_site_symmetry_4
_geom_torsion
_geom_torsion_publ_flag
C2 C1 C11 O12 . . . . 63.8(3) ?
C6 C1 C11 O12 . . . . -60.1(3) ?
C2 C1 C11 O13 . . . . -117.79(19) ?
C6 C1 C11 O13 . . . . 118.35(18) ?
O12 C11 O13 C14 . . . . 6.5(3) ?
C1 C11 O13 C14 . . . . -171.86(17) ?
C11 O13 C14 C15 . . . . 94.2(3) ?
C11 C1 C2 O2 . . . . 28.6(3) ?
C6 C1 C2 O2 . . . . 151.70(18) ?
C11 C1 C2 C3 . . . . -154.95(18) ?
C6 C1 C2 C3 . . . . -31.9(3) ?
O2 C2 C3 C4 . . . . 177.6(2) ?
C1 C2 C3 C4 . . . . 1.3(3) ?
C2 C3 C4 C41 . . . . -175.33(19) ?
C2 C3 C4 C5 . . . . 3.4(3) ?
C3 C4 C41 C42 . . . . 148.1(2) ?
C5 C4 C41 C42 . . . . -30.6(3) ?
C3 C4 C41 C46 . . . . -31.4(3) ?
C5 C4 C41 C46 . . . . 149.9(2) ?
C46 C41 C42 C43 . . . . 1.8(3) ?
C4 C41 C42 C43 . . . . -177.7(2) ?
C41 C42 C43 C44 . . . . -0.9(3) ?
C42 C43 C44 C45 . . . . -0.7(3) ?
C42 C43 C44 Cl44 . . . . 179.81(17) ?
C43 C44 C45 C46 . . . . 1.3(3) ?
Cl44 C44 C45 C46 . . . . -179.14(16) ?
C44 C45 C46 C41 . . . . -0.4(3) ?
C42 C41 C46 C45 . . . . -1.1(3) ?
C4 C41 C46 C45 . . . . 178.40(19) ?
C3 C4 C5 C6 . . . . 23.3(3) ?
C41 C4 C5 C6 . . . . -157.89(18) ?
C4 C5 C6 C61 . . . . -176.97(18) ?
C4 C5 C6 C1 . . . . -52.3(2) ?
C11 C1 C6 C61 . . . . -54.7(2) ?
C2 C1 C6 C61 . . . . -178.39(17) ?
C11 C1 C6 C5 . . . . -179.88(17) ?
C2 C1 C6 C5 . . . . 56.5(2) ?
C5 C6 C61 C66 . . . . -115.4(2) ?
C1 C6 C61 C66 . . . . 121.5(2) ?
C5 C6 C61 C62 . . . . 65.2(2) ?
C1 C6 C61 C62 . . . . -57.9(2) ?
C66 C61 C62 C63 . . . . 0.0(3) ?
C6 C61 C62 C63 . . . . 179.37(18) ?
C61 C62 C63 C64 . . . . 0.8(3) ?
C62 C63 C64 C65 . . . . -1.1(3) ?
C62 C63 C64 F64 . . . . 179.03(16) ?
F64 C64 C65 C66 . . . . -179.54(16) ?
C63 C64 C65 C66 . . . . 0.5(3) ?
C62 C61 C66 C65 . . . . -0.5(3) ?
C6 C61 C66 C65 . . . . -179.92(18) ?
C64 C65 C66 C61 . . . . 0.3(3) ?
C3A C1A C2A C3A 2_667 . . . 0.4(4) ?
C11A C1A C2A C3A . . . . -177.18(19) ?
C1A C2A C3A C1A . . . 2_667 -0.4(4) ?
